data_7203858
loop_
_publ_author_name
'Kozsda-Kov\'acs, \'Eva'
'Keser\"u, Gy\"orgy Mikl\'os'
'B\"ocskei, Zsolt'
'Szil\'agyi, Ildik\'o'
'Simon, K\'alm\'an'
'Bert\'ok, B\'ela'
'Fogassy, Elem\'er'

_publ_section_title
;
 Role of the solvent in optical resolution of trans-chrysanthemic acid
 via diastereomeric salt formation with
 (1R,2R)-1-(4-nitrophenyl)-2-dimethylaminopropane-1,3-diol
;
_journal_issue 1
_journal_name_full 'Journal of the Chemical Society, Perkin Transactions 2'
_journal_page_first 149
_journal_paper_doi 10.1039/a904682h
_journal_year 2000
_chemical_formula_moiety 'C22 H36 N2 O2'
_chemical_formula_sum 'C22 H36 N2 O7'
_chemical_formula_weight 440.53
_chemical_name_systematic
; 
 ? 
;
_space_group_IT_number 19
_symmetry_cell_setting orthorhombic
_symmetry_space_group_name_Hall 'P 2ac 2ab'
_symmetry_space_group_name_H-M 'P 21 21 21'
_atom_sites_solution_hydrogens geom
_atom_sites_solution_primary direct
_atom_sites_solution_secondary difmap
_audit_creation_method SHELXL
_cell_angle_alpha 90.00
_cell_angle_beta 90.00
_cell_angle_gamma 90.00
_cell_formula_units_Z 4
_cell_length_a 13.209(18)
_cell_length_b 26.587(21)
_cell_length_c 7.218(21)
_cell_measurement_reflns_used 10
_cell_measurement_temperature 293(2)
_cell_measurement_theta_max 29.1
_cell_measurement_theta_min 19.3
_cell_volume 2535(8)
_computing_cell_refinement 'MSC/AFC Diffractometer Control'
_computing_data_collection 'MSC/AFC Diffractometer Control'
_computing_data_reduction teXsan
_computing_publication_material teXsan
_computing_structure_refinement 'SHELXL-93 (Sheldrick, 1993)'
_computing_structure_solution 'SHELXS-86 (Sheldrick, 1990)'
_diffrn_ambient_temperature 293(2)
_diffrn_measurement_device AFC6S
_diffrn_measurement_method 'omega/2-theta scans'
_diffrn_radiation_monochromator graphite
_diffrn_radiation_source 'fine-focus sealed tube'
_diffrn_radiation_type CuK\a
_diffrn_radiation_wavelength 1.54178
_diffrn_reflns_av_R_equivalents 0.0000
_diffrn_reflns_av_sigmaI/netI 0.2638
_diffrn_reflns_limit_h_max 16
_diffrn_reflns_limit_h_min -12
_diffrn_reflns_limit_k_max 33
_diffrn_reflns_limit_k_min -27
_diffrn_reflns_limit_l_max 8
_diffrn_reflns_limit_l_min -8
_diffrn_reflns_number 2843
_diffrn_reflns_theta_max 75.13
_diffrn_reflns_theta_min 3.32
_diffrn_standards_decay_% -4.06
_diffrn_standards_interval_count 150
_diffrn_standards_number 3
_exptl_absorpt_coefficient_mu 0.706
_exptl_absorpt_correction_type none
_exptl_crystal_colour colourless
_exptl_crystal_density_diffrn 1.154
_exptl_crystal_density_method none
_exptl_crystal_description needle
_exptl_crystal_F_000 952
_exptl_crystal_size_max 0.500
_exptl_crystal_size_mid 0.150
_exptl_crystal_size_min 0.150
_refine_diff_density_max 0.237
_refine_diff_density_min -0.214
_refine_diff_density_rms 0.051
_refine_ls_abs_structure_details 'Flack H D (1983), Acta Cryst. A39, 876-881'
_refine_ls_abs_structure_Flack 0.98(137)
_refine_ls_extinction_method none
_refine_ls_goodness_of_fit_all 1.094
_refine_ls_goodness_of_fit_obs 1.416
_refine_ls_hydrogen_treatment refU
_refine_ls_matrix_type full
_refine_ls_number_parameters 287
_refine_ls_number_reflns 2819
_refine_ls_number_restraints 0
_refine_ls_restrained_S_all 1.149
_refine_ls_restrained_S_obs 1.416
_refine_ls_R_factor_all 0.3433
_refine_ls_R_factor_obs 0.0628
_refine_ls_shift/esd_max -0.033
_refine_ls_shift/esd_mean 0.004
_refine_ls_structure_factor_coef Fsqd
_refine_ls_weighting_details 'w=1/[\s^2^(Fo^2^)+(0.0000P)^2^+5.4171P] where P=(Fo^2^+2Fc^2^)/3'
_refine_ls_weighting_scheme calc
_refine_ls_wR_factor_all 0.2161
_refine_ls_wR_factor_obs 0.1021
_reflns_number_observed 648
_reflns_number_total 2843
_reflns_observed_criterion >2sigma(I)
_cod_data_source_file a904682h.txt
_cod_data_source_block t1127a
_cod_depositor_comments
;
The following automatic conversions were performed:

'_refine_ls_weighting_scheme' value 'calc
w=1/[\s^2^(Fo^2^)+(0.0000P)^2^+5.4171P] where P=(Fo^2^+2Fc^2^)/3' was
changed to 'calc'. New tag '_refine_ls_weighting_details' was
created. The value of the new tag was set to
'w=1/[\s^2^(Fo^2^)+(0.0000P)^2^+5.4171P] where P=(Fo^2^+2Fc^2^)/3'.

Automatic conversion script
Id: cif_fix_values 3143 2015-03-26 13:38:13Z robertas 
;
_cod_original_cell_volume 2534.9(84)
_cod_database_code 7203858

loop_
_symmetry_equiv_pos_as_xyz
'x, y, z'
'-x+1/2, -y, z+1/2'
'x+1/2, -y+1/2, -z'
'-x, y+1/2, -z+1/2'

loop_
_atom_site_aniso_label
_atom_site_aniso_U_11
_atom_site_aniso_U_22
_atom_site_aniso_U_33
_atom_site_aniso_U_23
_atom_site_aniso_U_13
_atom_site_aniso_U_12
O1 0.083(7) 0.068(7) 0.060(7) -0.013(6) -0.021(7) 0.013(6)
O1A 0.056(7) 0.058(6) 0.077(8) -0.013(7) 0.019(6) 0.002(6)
O1M 0.224(16) 0.118(11) 0.110(12) 0.035(11) -0.101(13) -0.071(11)
O2A 0.061(7) 0.118(9) 0.065(8) 0.011(8) 0.022(7) 0.015(8)
O2 0.068(7) 0.061(7) 0.069(8) -0.009(6) -0.019(7) 0.007(6)
O3A 0.281(19) 0.119(12) 0.095(12) -0.010(11) 0.022(14) -0.107(13)
O4A 0.166(14) 0.094(10) 0.079(9) 0.010(9) -0.013(11) -0.024(9)
N1A 0.042(7) 0.072(9) 0.072(9) -0.016(9) -0.004(8) 0.005(7)
N2A 0.089(12) 0.092(13) 0.071(12) 0.015(12) 0.007(11) -0.015(10)
C1 0.049(10) 0.067(11) 0.089(14) -0.015(11) -0.024(11) 0.016(9)
C1A 0.052(9) 0.056(10) 0.075(12) -0.022(10) -0.008(10) 0.011(8)
C1M 0.152(20) 0.125(18) 0.197(25) 0.047(22) -0.056(22) -0.048(16)
C2A 0.063(10) 0.053(10) 0.052(10) 0.011(9) 0.003(9) 0.004(9)
C2 0.108(16) 0.040(10) 0.114(18) -0.006(12) -0.022(15) 0.000(11)
C3A 0.049(10) 0.101(14) 0.046(10) -0.005(11) 0.021(10) -0.008(11)
C3 0.059(10) 0.070(11) 0.079(14) -0.030(11) -0.005(11) -0.014(10)
C4A 0.054(10) 0.045(9) 0.068(12) 0.003(10) 0.000(10) -0.006(8)
C4 0.051(10) 0.052(10) 0.062(12) 0.007(10) 0.007(10) -0.004(8)
C5A 0.089(13) 0.044(9) 0.039(9) 0.003(9) 0.005(10) -0.008(9)
C5 0.137(19) 0.093(14) 0.133(20) 0.012(16) 0.045(18) -0.007(13)
C6A 0.073(12) 0.048(10) 0.066(12) -0.002(10) 0.005(11) -0.026(9)
C6 0.086(14) 0.077(13) 0.231(26) -0.074(17) -0.019(18) -0.017(10)
C7A 0.057(11) 0.068(11) 0.050(11) -0.014(10) 0.001(10) -0.008(9)
C7 0.087(14) 0.094(14) 0.085(16) -0.033(13) -0.008(15) -0.012(12)
C8A 0.068(12) 0.052(9) 0.063(12) 0.010(10) 0.013(11) -0.006(9)
C8 0.066(13) 0.043(11) 0.197(27) -0.019(16) 0.001(19) -0.005(10)
C9A 0.052(9) 0.025(8) 0.079(12) 0.008(9) 0.004(10) -0.007(7)
C9 0.077(15) 0.108(17) 0.268(34) 0.089(23) -0.036(19) 0.004(12)
C10A 0.081(12) 0.081(11) 0.088(14) -0.008(11) 0.004(12) -0.034(10)
C10 0.060(12) 0.129(17) 0.255(31) -0.068(19) 0.023(18) 0.008(12)
C11A 0.065(11) 0.119(15) 0.066(12) 0.009(12) -0.012(10) 0.037(11)

loop_
_atom_site_label
_atom_site_type_symbol
_atom_site_fract_x
_atom_site_fract_y
_atom_site_fract_z
_atom_site_U_iso_or_equiv
_atom_site_thermal_displace_type
_atom_site_occupancy
_atom_site_calc_flag
_atom_site_refinement_flags
_atom_site_disorder_group
O1 O 0.7547(7) 0.8057(3) 0.2307(14) 0.070(3) Uani 1 d . .
O1A O 0.7794(7) 0.7088(3) 0.1836(15) 0.064(3) Uani 1 d . .
H1AO H 0.7629(77) 0.7382(7) 0.1994(114) 0.064(32) Uiso 1 calc R .
O1M O 0.9624(10) 0.8064(4) 0.7713(20) 0.151(7) Uani 1 d . .
H1OM H 0.9285(10) 0.7979(4) 0.6846(20) 0.064(32) Uiso 1 d R .
O2A O 1.1237(8) 0.6702(5) 0.0412(14) 0.081(3) Uani 1 d . .
H2AO H 1.1699(22) 0.6701(52) -0.0348(41) 0.064(32) Uiso 1 calc R .
O2 O 0.8564(7) 0.7878(3) 0.4666(14) 0.066(3) Uani 1 d . .
O3A O 0.6690(12) 0.5215(5) -0.4297(20) 0.165(7) Uani 1 d . .
O4A O 0.6939(12) 0.5715(5) -0.6514(18) 0.113(5) Uani 1 d . .
N1A N 0.9846(8) 0.7279(4) 0.2553(19) 0.062(4) Uani 1 d . .
H1AN H 0.9254(8) 0.7383(4) 0.3074(19) 0.055(20) Uiso 1 calc R .
N2A N 0.6933(12) 0.5609(6) -0.4903(23) 0.084(5) Uani 1 d . .
C1 C 0.7755(9) 0.8658(5) 0.4782(25) 0.068(5) Uani 1 d . .
H1 H 0.7833(9) 0.8652(5) 0.6132(25) 0.055(20) Uiso 1 calc R .
C1A C 0.8471(10) 0.7056(5) 0.0324(22) 0.061(4) Uani 1 d . .
H1A H 0.8515(10) 0.7386(5) -0.0273(22) 0.055(20) Uiso 1 calc R .
C1M C 1.0194(14) 0.8483(6) 0.7548(35) 0.158(10) Uani 1 d . .
H1M H 1.0654(14) 0.8430(6) 0.6546(35) 0.235(25) Uiso 1 d R .
H2M H 1.0564(14) 0.8544(6) 0.8648(35) 0.235(25) Uiso 1 d R .
H3M H 0.9771(14) 0.8760(6) 0.7276(35) 0.235(25) Uiso 1 d R .
C2A C 0.9532(10) 0.6909(5) 0.1068(20) 0.056(4) Uani 1 d . .
H2A H 0.9457(10) 0.6582(5) 0.1677(20) 0.055(20) Uiso 1 calc R .
C2 C 0.8027(16) 0.9158(6) 0.3864(30) 0.087(6) Uani 1 d . .
C3A C 1.0315(11) 0.6839(6) -0.0484(22) 0.066(5) Uani 1 d . .
H3A1 H 1.0101(11) 0.6577(6) -0.1331(22) 0.190(69) Uiso 1 calc R .
H3A2 H 1.0400(11) 0.7149(6) -0.1175(22) 0.190(69) Uiso 1 calc R .
C3 C 0.6909(12) 0.8999(5) 0.4073(25) 0.069(5) Uani 1 d . .
H3 H 0.6598(12) 0.8882(5) 0.2918(25) 0.055(20) Uiso 1 calc R .
C4A C 0.8073(11) 0.6676(5) -0.1075(23) 0.056(4) Uani 1 d . .
C4 C 0.7942(11) 0.8164(6) 0.3831(23) 0.055(4) Uani 1 d . .
C5A C 0.7763(11) 0.6207(5) -0.0476(20) 0.057(4) Uani 1 d . .
H5A H 0.7817(11) 0.6120(5) 0.0768(20) 0.053(19) Uiso 1 calc R .
C5 C 0.8466(13) 0.9165(6) 0.1995(28) 0.121(8) Uani 1 d . .
H5B H 0.8590(13) 0.9506(6) 0.1625(28) 0.235(25) Uiso 1 calc R .
H5C H 0.8003(13) 0.9010(6) 0.1141(28) 0.235(25) Uiso 1 calc R .
H5D H 0.9092(13) 0.8981(6) 0.1997(28) 0.235(25) Uiso 1 calc R .
C6A C 0.7373(11) 0.5871(5) -0.1735(22) 0.062(5) Uani 1 d . .
H6A H 0.7135(11) 0.5560(5) -0.1337(22) 0.053(19) Uiso 1 calc R .
C6 C 0.8416(11) 0.9555(5) 0.5242(31) 0.131(9) Uani 1 d . .
H6B H 0.8076(11) 0.9514(5) 0.6408(31) 0.235(25) Uiso 1 calc R .
H6C H 0.8282(11) 0.9886(5) 0.4763(31) 0.235(25) Uiso 1 calc R .
H6D H 0.9131(11) 0.9514(5) 0.5415(31) 0.235(25) Uiso 1 calc R .
C7A C 0.7335(12) 0.5996(6) -0.3600(22) 0.058(5) Uani 1 d . .
C7 C 0.6215(13) 0.9242(6) 0.5315(28) 0.089(6) Uani 1 d . .
H7 H 0.6404(13) 0.9237(6) 0.6556(28) 0.053(19) Uiso 1 calc R .
C8A C 0.7647(11) 0.6458(5) -0.4203(22) 0.061(5) Uani 1 d . .
H8A H 0.7613(11) 0.6541(5) -0.5454(22) 0.053(19) Uiso 1 calc R .
C8 C 0.5361(15) 0.9471(7) 0.4969(37) 0.102(8) Uani 1 d . .
C9A C 0.8014(10) 0.6801(5) -0.2928(22) 0.052(4) Uani 1 d . .
H9A H 0.8222(10) 0.7117(5) -0.3322(22) 0.053(19) Uiso 1 calc R .
C9 C 0.5028(13) 0.9562(7) 0.3014(36) 0.151(12) Uani 1 d . .
H9B H 0.4388(13) 0.9733(7) 0.3017(36) 0.235(25) Uiso 1 calc R .
H9C H 0.4961(13) 0.9246(7) 0.2381(36) 0.235(25) Uiso 1 calc R .
H9D H 0.5523(13) 0.9766(7) 0.2391(36) 0.235(25) Uiso 1 calc R .
C10A C 1.0338(10) 0.7760(5) 0.1840(22) 0.083(6) Uani 1 d . .
H10A H 0.9944(10) 0.7893(5) 0.0837(22) 0.235(25) Uiso 1 calc R .
H10B H 1.1010(10) 0.7686(5) 0.1412(22) 0.235(25) Uiso 1 calc R .
H10C H 1.0370(10) 0.8002(5) 0.2823(22) 0.235(25) Uiso 1 calc R .
C10 C 0.4683(12) 0.9688(6) 0.6448(31) 0.148(10) Uani 1 d . .
H10D H 0.4099(12) 0.9838(6) 0.5880(31) 0.235(25) Uiso 1 calc R .
H10E H 0.5047(12) 0.9940(6) 0.7130(31) 0.235(25) Uiso 1 calc R .
H10F H 0.4473(12) 0.9426(6) 0.7276(31) 0.235(25) Uiso 1 calc R .
C11A C 1.0437(11) 0.7055(6) 0.4129(20) 0.083(6) Uani 1 d . .
H11A H 1.0605(11) 0.7314(6) 0.5004(20) 0.235(25) Uiso 1 calc R .
H11B H 1.1048(11) 0.6906(6) 0.3661(20) 0.235(25) Uiso 1 calc R .
H11C H 1.0036(11) 0.6802(6) 0.4730(20) 0.235(25) Uiso 1 calc R .

loop_
_atom_type_symbol
_atom_type_description
_atom_type_scat_dispersion_real
_atom_type_scat_dispersion_imag
_atom_type_scat_source
O O 0.0492 0.0322 'International Tables Vol C Tables 4.2.6.8 and 6.1.1.4'
N N 0.0311 0.0180 'International Tables Vol C Tables 4.2.6.8 and 6.1.1.4'
C C 0.0181 0.0091 'International Tables Vol C Tables 4.2.6.8 and 6.1.1.4'
H H 0.0000 0.0000 'International Tables Vol C Tables 4.2.6.8 and 6.1.1.4'

loop_
_geom_angle_atom_site_label_1
_geom_angle_atom_site_label_2
_geom_angle_atom_site_label_3
_geom_angle
_geom_angle_site_symmetry_1
_geom_angle_site_symmetry_3
_geom_angle_publ_flag
C11A N1A C2A 114.9(11) . . ?
C11A N1A C10A 111.5(11) . . ?
C2A N1A C10A 115.0(12) . . ?
O3A N2A O4A 124.9(20) . . ?
O3A N2A C7A 118.4(16) . . ?
O4A N2A C7A 116.6(17) . . ?
C4 C1 C3 119.0(14) . . ?
C4 C1 C2 121.6(15) . . ?
C3 C1 C2 60.7(10) . . ?
O1A C1A C4A 109.5(12) . . ?
O1A C1A C2A 108.6(12) . . ?
C4A C1A C2A 112.1(12) . . ?
N1A C2A C3A 114.2(12) . . ?
N1A C2A C1A 109.3(11) . . ?
C3A C2A C1A 112.8(13) . . ?
C5 C2 C1 120.1(17) . . ?
C5 C2 C6 117.0(18) . . ?
C1 C2 C6 113.3(17) . . ?
C5 C2 C3 118.1(18) . . ?
C1 C2 C3 59.5(10) . . ?
C6 C2 C3 116.4(17) . . ?
O2A C3A C2A 106.0(13) . . ?
C7 C3 C1 121.7(17) . . ?
C7 C3 C2 123.2(15) . . ?
C1 C3 C2 59.7(10) . . ?
C9A C4A C5A 120.2(15) . . ?
C9A C4A C1A 120.3(14) . . ?
C5A C4A C1A 119.6(15) . . ?
O1 C4 O2 123.4(15) . . ?
O1 C4 C1 122.2(15) . . ?
O2 C4 C1 114.3(14) . . ?
C6A C5A C4A 119.4(14) . . ?
C5A C6A C7A 119.9(14) . . ?
C8A C7A C6A 120.9(15) . . ?
C8A C7A N2A 121.8(15) . . ?
C6A C7A N2A 117.3(15) . . ?
C8 C7 C3 130.0(22) . . ?
C7A C8A C9A 119.0(14) . . ?
C7 C8 C9 120.6(24) . . ?
C7 C8 C10 123.8(25) . . ?
C9 C8 C10 115.5(18) . . ?
C4A C9A C8A 120.5(13) . . ?

loop_
_geom_bond_atom_site_label_1
_geom_bond_atom_site_label_2
_geom_bond_distance
_geom_bond_site_symmetry_2
_geom_bond_publ_flag
O1 C4 1.25(2) . ?
O1A C1A 1.41(2) . ?
O1M C1M 1.35(2) . ?
O2A C3A 1.426(15) . ?
O2 C4 1.27(2) . ?
O3A N2A 1.18(2) . ?
O4A N2A 1.20(2) . ?
N1A C11A 1.50(2) . ?
N1A C2A 1.51(2) . ?
N1A C10A 1.522(15) . ?
N2A C7A 1.49(2) . ?
C1 C4 1.50(2) . ?
C1 C3 1.53(2) . ?
C1 C2 1.53(2) . ?
C1A C4A 1.52(2) . ?
C1A C2A 1.55(2) . ?
C2A C3A 1.54(2) . ?
C2 C5 1.47(2) . ?
C2 C6 1.54(2) . ?
C2 C3 1.54(2) . ?
C3 C7 1.44(2) . ?
C4A C9A 1.38(2) . ?
C4A C5A 1.38(2) . ?
C5A C6A 1.38(2) . ?
C6A C7A 1.39(2) . ?
C7A C8A 1.37(2) . ?
C7 C8 1.31(2) . ?
C8A C9A 1.38(2) . ?
C8 C9 1.50(3) . ?
C8 C10 1.51(3) . ?

loop_
_geom_torsion_atom_site_label_1
_geom_torsion_atom_site_label_2
_geom_torsion_atom_site_label_3
_geom_torsion_atom_site_label_4
_geom_torsion
_geom_torsion_site_symmetry_1
_geom_torsion_site_symmetry_2
_geom_torsion_site_symmetry_3
_geom_torsion_site_symmetry_4
_geom_torsion_publ_flag
C11A N1A C2A C3A -88.7(15) . . . . ?
C10A N1A C2A C3A 42.8(16) . . . . ?
C11A N1A C2A C1A 143.9(12) . . . . ?
C10A N1A C2A C1A -84.5(14) . . . . ?
O1A C1A C2A N1A -54.6(15) . . . . ?
C4A C1A C2A N1A -175.7(12) . . . . ?
O1A C1A C2A C3A 177.2(12) . . . . ?
C4A C1A C2A C3A 56.1(17) . . . . ?
C4 C1 C2 C5 1.1(26) . . . . ?
C3 C1 C2 C5 -106.9(21) . . . . ?
C4 C1 C2 C6 -144.0(15) . . . . ?
C3 C1 C2 C6 108.0(19) . . . . ?
C4 C1 C2 C3 108.0(18) . . . . ?
C3 C1 C2 C3 0.0 . . . . ?
N1A C2A C3A O2A 55.0(16) . . . . ?
C1A C2A C3A O2A -179.4(12) . . . . ?
C4 C1 C3 C7 135.3(16) . . . . ?
C2 C1 C3 C7 -112.6(17) . . . . ?
C4 C1 C3 C2 -112.1(17) . . . . ?
C2 C1 C3 C2 0.0 . . . . ?
C5 C2 C3 C7 -139.6(19) . . . . ?
C1 C2 C3 C7 110.2(20) . . . . ?
C6 C2 C3 C7 7.5(27) . . . . ?
C5 C2 C3 C1 110.2(20) . . . . ?
C1 C2 C3 C1 0.0 . . . . ?
C6 C2 C3 C1 -102.7(18) . . . . ?
O1A C1A C4A C9A 130.6(15) . . . . ?
C2A C1A C4A C9A -108.8(17) . . . . ?
O1A C1A C4A C5A -48.8(18) . . . . ?
C2A C1A C4A C5A 71.8(18) . . . . ?
C3 C1 C4 O1 11.9(22) . . . . ?
C2 C1 C4 O1 -59.7(21) . . . . ?
C3 C1 C4 O2 -171.0(13) . . . . ?
C2 C1 C4 O2 117.4(16) . . . . ?
C9A C4A C5A C6A -1.5(23) . . . . ?
C1A C4A C5A C6A 177.9(14) . . . . ?
C4A C5A C6A C7A 2.7(24) . . . . ?
C5A C6A C7A C8A -2.3(27) . . . . ?
C5A C6A C7A N2A 178.2(13) . . . . ?
O3A N2A C7A C8A 178.9(18) . . . . ?
O4A N2A C7A C8A 3.1(25) . . . . ?
O3A N2A C7A C6A -1.6(25) . . . . ?
O4A N2A C7A C6A -177.4(18) . . . . ?
C1 C3 C7 C8 -166.9(17) . . . . ?
C2 C3 C7 C8 120.8(21) . . . . ?
C6A C7A C8A C9A 0.6(24) . . . . ?
N2A C7A C8A C9A -179.9(14) . . . . ?
C3 C7 C8 C9 -7.4(31) . . . . ?
C3 C7 C8 C10 176.8(16) . . . . ?
C5A C4A C9A C8A -0.2(24) . . . . ?
C1A C4A C9A C8A -179.6(13) . . . . ?
C7A C8A C9A C4A 0.6(22) . . . . ?

loop_
_cod_related_entry_id
_cod_related_entry_database
_cod_related_entry_code
1 ChemSpider 21189850
